data_4134086
loop_
_publ_author_name
'Kumar, Amit'
'Lionetti, Davide'
'Day, Victor'
'Blakemore, James D.'

_publ_section_title
;
 Redox-Inactive Metal Cations Modulate the Reduction Potential of the
 Uranyl Ion in Macrocyclic Complexes.
;
_journal_name_full 'Journal of the American Chemical Society'
_journal_paper_doi 10.1021/jacs.9b11903
_journal_year 2020
_chemical_formula_moiety 'C26 H31 F3 N3 Na O11 S U'
_chemical_formula_sum 'C26 H31 F3 N3 Na O11 S U'
_chemical_formula_weight 911.62
_space_group_crystal_system orthorhombic
_space_group_IT_number 19
_space_group_name_Hall 'P 2ac 2ab'
_space_group_name_H-M_alt 'P 21 21 21'
_atom_sites_solution_hydrogens mixed
_audit_creation_date 2019-08-14
_audit_creation_method
;
Olex2 1.2
(compiled 2018.05.29 svn.r3508 for OlexSys, GUI svn.r5506)
;
_cell_angle_alpha 90
_cell_angle_beta 90
_cell_angle_gamma 90
_cell_formula_units_Z 4
_cell_length_a 12.9352(2)
_cell_length_b 13.2651(2)
_cell_length_c 18.4739(3)
_cell_measurement_reflns_used 7109
_cell_measurement_temperature 200(2)
_cell_measurement_theta_max 70.216
_cell_measurement_theta_min 4.103
_cell_volume 3169.88(9)
_computing_cell_refinement 'SAINT v8.34A (Bruker, 2013)'
_computing_data_collection 'Bruker APEX2'
_computing_data_reduction 'SAINT v8.34A (Bruker, 2013)'
_computing_molecular_graphics 'Olex2 (Dolomanov et al., 2009)'
_computing_publication_material 'Olex2 (Dolomanov et al., 2009)'
_computing_structure_refinement 'ShelXL (Sheldrick, 2015)'
_computing_structure_solution 'SHELXS-97 (Sheldrick 2008)'
_diffrn_ambient_temperature 199.99
_diffrn_detector_area_resol_mean 8
_diffrn_measured_fraction_theta_full 0.987
_diffrn_measured_fraction_theta_max 0.963
_diffrn_measurement_device_type 'Bruker APEX-II CCD'
_diffrn_measurement_method '\f and \w scans'
_diffrn_radiation_monochromator 'Helios Multilayer Optics'
_diffrn_radiation_type CuK\a
_diffrn_radiation_wavelength 1.54178
_diffrn_reflns_av_R_equivalents 0.0333
_diffrn_reflns_av_unetI/netI 0.0390
_diffrn_reflns_Laue_measured_fraction_full 0.987
_diffrn_reflns_Laue_measured_fraction_max 0.963
_diffrn_reflns_limit_h_max 15
_diffrn_reflns_limit_h_min -13
_diffrn_reflns_limit_k_max 16
_diffrn_reflns_limit_k_min -10
_diffrn_reflns_limit_l_max 22
_diffrn_reflns_limit_l_min -20
_diffrn_reflns_number 12908
_diffrn_reflns_point_group_measured_fraction_full 0.991
_diffrn_reflns_point_group_measured_fraction_max 0.965
_diffrn_reflns_theta_full 66.000
_diffrn_reflns_theta_max 70.244
_diffrn_reflns_theta_min 4.103
_diffrn_source 'sealed tube'
_diffrn_standards_number 0
_exptl_absorpt_coefficient_mu 15.878
_exptl_absorpt_correction_T_max 1.0000
_exptl_absorpt_correction_T_min 0.1621
_exptl_absorpt_correction_type numerical
_exptl_absorpt_process_details
'SADABS-2014/5 (Bruker,2014/5) was used for absorption correction. wR2(int) was 0.0698 before and 0.0480 after correction. The Ratio of minimum to maximum transmission is 0.1621. The \l/2 correction factor is 0.00150.'
_exptl_crystal_colour orange
_exptl_crystal_colour_primary orange
_exptl_crystal_density_diffrn 1.910
_exptl_crystal_description Rectangular
_exptl_crystal_F_000 1768
_exptl_crystal_size_max 0.13
_exptl_crystal_size_mid 0.04
_exptl_crystal_size_min 0.02
_refine_diff_density_max 1.114
_refine_diff_density_min -0.582
_refine_diff_density_rms 0.118
_refine_ls_abs_structure_details
;
 Refined as an inversion twin.
;
_refine_ls_abs_structure_Flack 0.494(9)
_refine_ls_extinction_method none
_refine_ls_goodness_of_fit_ref 1.095
_refine_ls_hydrogen_treatment constr
_refine_ls_matrix_type full
_refine_ls_number_parameters 496
_refine_ls_number_reflns 5437
_refine_ls_number_restraints 50
_refine_ls_restrained_S_all 1.096
_refine_ls_R_factor_all 0.0296
_refine_ls_R_factor_gt 0.0272
_refine_ls_shift/su_max 0.001
_refine_ls_shift/su_mean 0.000
_refine_ls_structure_factor_coef Fsqd
_refine_ls_weighting_details 'w=1/[\s^2^(Fo^2^)+(0.0354P)^2^] where P=(Fo^2^+2Fc^2^)/3'
_refine_ls_weighting_scheme calc
_refine_ls_wR_factor_gt 0.0643
_refine_ls_wR_factor_ref 0.0658
_reflns_Friedel_coverage 0.787
_reflns_Friedel_fraction_full 0.995
_reflns_Friedel_fraction_max 0.969
_reflns_number_gt 5097
_reflns_number_total 5437
_reflns_threshold_expression 'I > 2\s(I)'
_cod_data_source_file ja9b11903_si_002.cif
_cod_data_source_block L(salben)UO2Na
_cod_database_code 4134086
_shelx_shelxl_version_number 2014/7
_shelx_space_group_comment
;
The symmetry employed for this shelxl refinement is uniquely defined
by the following loop, which should always be used as a source of
symmetry information in preference to the above space-group names.
They are only intended as comments.
;
_shelx_estimated_absorpt_t_max 0.742
_shelx_estimated_absorpt_t_min 0.232
_olex2_refinement_description
;
1. Twinned data refinement
 Scales: 0.506(9)
 0.494(9)
2. Fixed Uiso
 At 1.2 times of:
  All C(H) groups, All C(H,H) groups
 At 1.5 times of:
  All C(H,H,H) groups
3. Shared sites
{C9, C9'}
4. Restrained distances
 S1-O11 = S1-O12 = S1-O13 = S1'-O11' = S1'-O12' = S1'-O13'
 1.41034 with sigma of 0.01
 C26-F11 = C26-F12 = C26-F13 = C26'-F11' = C26'-F12' = C26'-F13'
 1.305975 with sigma of 0.01
 S1-C26 = S1'-C26'
 1.806646 with sigma of 0.01
 F11-F12 = F11-F13 = F12-F13 = F11'-F12' = F11'-F13' = F12'-F13'
 2.099996 with sigma of 0.02
 O11-O12 = O11-O13 = O12-O13 = O11'-O12' = O11'-O13' = O12'-O13'
 2.386295 with sigma of 0.02
 C26-O11 = C26-O12 = C26-O13 = C26'-O11' = C26'-O12' = C26'-O13'
 2.518867 with sigma of 0.02
 S1-F11 = S1-F12 = S1-F13 = S1'-F11' = S1'-F12' = S1'-F13'
 2.593615 with sigma of 0.02
5. Uiso/Uaniso restraints and constraints
Uanis(F13') \\sim Ueq, Uanis(C26') \\sim Ueq: with sigma of 0.01 and sigma for
terminal atoms of 0.02
Uanis(C9) = Uanis(C9')
6. Others
 Sof(S1')=Sof(O11')=Sof(O12')=Sof(O13')=Sof(F11')=Sof(F12')=Sof(F13')=
 Sof(C26')=1-FVAR(1)
 Sof(S1)=Sof(O11)=Sof(O12)=Sof(O13)=Sof(F11)=Sof(F12)=Sof(F13)=Sof(C26)=FVAR(1)
 Sof(C8')=Sof(H8'A)=Sof(H8'B)=Sof(C9')=Sof(H9'A)=Sof(H9'B)=1-FVAR(2)
 Sof(C8)=Sof(H8A)=Sof(H8B)=Sof(C9)=Sof(H9A)=Sof(H9B)=FVAR(2)
 1(DFIX)=0.926*FVAR(4)
 1(DFIX)=FVAR(3)
 1(DFIX)=1.281*FVAR(4)
 1(DFIX)=1.489*FVAR(4)
 1(DFIX)=1.692*FVAR(4)
 1(DFIX)=1.786*FVAR(4)
 1(DFIX)=1.839*FVAR(4)
7.a Riding coordinates:
 C8'(H8'A,H8'B)
7.b Secondary CH2 refined with riding coordinates:
 C8(H8A,H8B), C9(H9A,H9B), C9'(H9'A,H9'B), C10(H10A,H10B), C11(H11A,H11B),
 C12(H12A,H12B), C13(H13A,H13B), C21(H21A,H21B), C22(H22A,H22B), C23(H23A,H23B),
  C24(H24A,H24B)
7.c Aromatic/amide H refined with riding coordinates:
 C1(H1), C3(H3), C4(H4), C5(H5), C15(H15), C16(H16), C17(H17), C20(H20)
7.d Idealised Me refined as rotating group:
 C25(H25A,H25B,H25C)
;
_olex2_submission_special_instructions 'No special instructions were received'

loop_
_space_group_symop_operation_xyz
'x, y, z'
'-x+1/2, -y, z+1/2'
'-x, y+1/2, -z+1/2'
'x+1/2, -y+1/2, -z'

loop_
_atom_site_label
_atom_site_type_symbol
_atom_site_fract_x
_atom_site_fract_y
_atom_site_fract_z
_atom_site_U_iso_or_equiv
_atom_site_adp_type
_atom_site_occupancy
_atom_site_site_symmetry_order
_atom_site_calc_flag
_atom_site_refinement_flags_posn
_atom_site_refinement_flags_adp
_atom_site_refinement_flags_occupancy
_atom_site_disorder_assembly
_atom_site_disorder_group
U U 0.50214(2) 0.20135(2) 0.44421(2) 0.03369(9) Uani 1 1 d . . . . .
Na Na 0.5439(3) 0.4607(3) 0.38183(19) 0.0481(7) Uani 1 1 d . . . . .
O1 O 0.4016(4) 0.3274(5) 0.4036(3) 0.0426(14) Uani 1 1 d . . . . .
O6 O 0.3805(5) 0.4869(6) 0.3156(4) 0.0587(16) Uani 1 1 d . . . . .
O5 O 0.5232(6) 0.6306(6) 0.3386(5) 0.076(2) Uani 1 1 d . . . . .
O4 O 0.7234(6) 0.5653(6) 0.3482(5) 0.071(2) Uani 1 1 d . . . . .
O3 O 0.6510(5) 0.3997(6) 0.2762(4) 0.0568(15) Uani 1 1 d . . . . .
O2 O 0.6294(4) 0.2987(6) 0.3977(4) 0.0436(13) Uani 1 1 d . . . . .
O7 O 0.5095(7) 0.2628(4) 0.5298(3) 0.0476(13) Uani 1 1 d . . . . .
O8 O 0.4949(6) 0.1314(4) 0.3622(3) 0.0489(11) Uani 1 1 d . . . . .
N1 N 0.3155(6) 0.1449(6) 0.4564(5) 0.0460(18) Uani 1 1 d . . . . .
N3 N 0.4823(6) 0.0356(5) 0.5204(4) 0.0497(18) Uani 1 1 d . . . . .
N2 N 0.6738(6) 0.1105(7) 0.4647(5) 0.0465(19) Uani 1 1 d . . . . .
C1 C 0.2400(7) 0.1746(7) 0.4163(6) 0.047(2) Uani 1 1 d . . . . .
H1 H 0.1771 0.1379 0.4205 0.056 Uiso 1 1 calc R . . . .
C2 C 0.2404(7) 0.2580(8) 0.3654(5) 0.0448(19) Uani 1 1 d . . . . .
C3 C 0.1530(7) 0.2665(8) 0.3203(6) 0.054(2) Uani 1 1 d . . . . .
H3 H 0.0981 0.2193 0.3245 0.064 Uiso 1 1 calc R . . . .
C4 C 0.1467(8) 0.3439(10) 0.2694(6) 0.062(3) Uani 1 1 d . . . . .
H4 H 0.0902 0.3461 0.2366 0.075 Uiso 1 1 calc R . . . .
C5 C 0.2210(7) 0.4164(8) 0.2665(5) 0.055(2) Uani 1 1 d . . . . .
H5 H 0.2153 0.4697 0.2324 0.066 Uiso 1 1 calc R . . . .
C7 C 0.3193(6) 0.3307(7) 0.3616(4) 0.0399(17) Uani 1 1 d . . . . .
C6 C 0.3055(6) 0.4126(7) 0.3133(5) 0.0462(18) Uani 1 1 d . . . . .
C8 C 0.3624(14) 0.5741(15) 0.2800(12) 0.063(7) Uani 0.59(4) 1 d . . P A 1
H8A H 0.2879 0.5907 0.2829 0.076 Uiso 0.59(4) 1 calc R . P A 1
H8B H 0.3808 0.5658 0.2283 0.076 Uiso 0.59(4) 1 calc R . P A 1
C9 C 0.4265(10) 0.6615(11) 0.3129(7) 0.068(3) Uani 0.59(4) 1 d . . P A 1
H9A H 0.4366 0.7141 0.2756 0.082 Uiso 0.59(4) 1 calc R . P A 1
H9B H 0.3870 0.6919 0.3533 0.082 Uiso 0.59(4) 1 calc R . P A 1
C8' C 0.3507(17) 0.5863(17) 0.3315(16) 0.050(7) Uiso 0.41(4) 1 d . . P A 2
H8'A H 0.3415 0.5912 0.3830 0.060 Uiso 0.41(4) 1 d R . P A 2
H8'B H 0.2861 0.6026 0.3088 0.060 Uiso 0.41(4) 1 d R . P A 2
C9' C 0.4265(10) 0.6615(11) 0.3129(7) 0.068(3) Uani 0.41(4) 1 d . . P A 2
H9'A H 0.4291 0.6701 0.2597 0.082 Uiso 0.41(4) 1 calc R . P A 2
H9'B H 0.4075 0.7270 0.3349 0.082 Uiso 0.41(4) 1 calc R . P A 2
C10 C 0.6014(10) 0.7019(10) 0.3247(8) 0.072(3) Uani 1 1 d . . . . .
H10A H 0.5805 0.7692 0.3427 0.086 Uiso 1 1 calc R . . . .
H10B H 0.6147 0.7067 0.2721 0.086 Uiso 1 1 calc R . . . .
C11 C 0.6979(11) 0.6657(11) 0.3642(9) 0.083(4) Uani 1 1 d . . . . .
H11A H 0.7568 0.7096 0.3508 0.099 Uiso 1 1 calc R . . . .
H11B H 0.6868 0.6723 0.4170 0.099 Uiso 1 1 calc R . . . .
C12 C 0.7604(9) 0.5460(9) 0.2766(8) 0.074(3) Uani 1 1 d . . . . .
H12A H 0.8266 0.5087 0.2792 0.088 Uiso 1 1 calc R . . . .
H12B H 0.7735 0.6108 0.2516 0.088 Uiso 1 1 calc R . . . .
C13 C 0.6839(9) 0.4861(10) 0.2344(6) 0.069(3) Uani 1 1 d . . . . .
H13A H 0.6234 0.5287 0.2226 0.083 Uiso 1 1 calc R . . . .
H13B H 0.7156 0.4633 0.1885 0.083 Uiso 1 1 calc R . . . .
C14 C 0.7240(6) 0.3279(7) 0.2905(5) 0.0471(19) Uani 1 1 d . . . . .
C15 C 0.8075(7) 0.3060(10) 0.2463(5) 0.059(2) Uani 1 1 d . . . . .
H15 H 0.8183 0.3437 0.2032 0.071 Uiso 1 1 calc R . . . .
C16 C 0.8760(7) 0.2289(9) 0.2649(6) 0.060(3) Uani 1 1 d . . . . .
H16 H 0.9336 0.2148 0.2346 0.072 Uiso 1 1 calc R . . . .
C17 C 0.8605(7) 0.1732(8) 0.3265(6) 0.056(2) Uani 1 1 d . . . . .
H17 H 0.9080 0.1216 0.3393 0.067 Uiso 1 1 calc R . . . .
C18 C 0.7747(6) 0.1923(8) 0.3708(5) 0.0448(18) Uani 1 1 d . . . . .
C19 C 0.7064(6) 0.2721(7) 0.3540(4) 0.0396(17) Uani 1 1 d . . . . .
C20 C 0.7585(7) 0.1236(7) 0.4303(5) 0.048(2) Uani 1 1 d . . . . .
H20 H 0.8161 0.0844 0.4453 0.057 Uiso 1 1 calc R . . . .
C21 C 0.6729(9) 0.0284(9) 0.5184(7) 0.059(3) Uani 1 1 d . . . . .
H21A H 0.6817 0.0563 0.5677 0.071 Uiso 1 1 calc R . . . .
H21B H 0.7304 -0.0190 0.5088 0.071 Uiso 1 1 calc R . . . .
C22 C 0.5688(9) -0.0270(11) 0.5128(9) 0.078(4) Uani 1 1 d . . . . .
H22A H 0.5650 -0.0610 0.4651 0.093 Uiso 1 1 calc R . . . .
H22B H 0.5661 -0.0799 0.5506 0.093 Uiso 1 1 calc R . . . .
C25 C 0.4682(12) 0.0585(10) 0.6019(6) 0.077(4) Uani 1 1 d . . . . .
H25A H 0.4098 0.1047 0.6085 0.116 Uiso 1 1 calc GR . . . .
H25B H 0.5313 0.0898 0.6209 0.116 Uiso 1 1 calc GR . . . .
H25C H 0.4547 -0.0044 0.6281 0.116 Uiso 1 1 calc GR . . . .
C23 C 0.3834(11) -0.0146(9) 0.4987(8) 0.070(3) Uani 1 1 d . . . . .
H23A H 0.3898 -0.0400 0.4485 0.084 Uiso 1 1 calc R . . . .
H23B H 0.3704 -0.0730 0.5308 0.084 Uiso 1 1 calc R . . . .
C24 C 0.2947(8) 0.0568(9) 0.5032(7) 0.058(3) Uani 1 1 d . . . . .
H24A H 0.2306 0.0227 0.4872 0.069 Uiso 1 1 calc R . . . .
H24B H 0.2852 0.0791 0.5538 0.069 Uiso 1 1 calc R . . . .
S1 S 0.5415(6) 0.5783(6) 0.5646(4) 0.0567(19) Uani 0.655(15) 1 d D . P B 1
O11 O 0.522(2) 0.5132(16) 0.5050(11) 0.072(8) Uani 0.655(15) 1 d D . P B 1
O12 O 0.520(2) 0.5356(10) 0.6325(8) 0.111(10) Uani 0.655(15) 1 d D . P B 1
O13 O 0.6372(10) 0.6304(15) 0.5616(13) 0.113(8) Uani 0.655(15) 1 d D . P B 1
F11 F 0.4584(15) 0.7431(13) 0.6083(10) 0.081(5) Uani 0.655(15) 1 d D . P B 1
F12 F 0.442(2) 0.7224(13) 0.4966(8) 0.136(11) Uani 0.655(15) 1 d D . P B 1
F13 F 0.3511(10) 0.6377(15) 0.5656(16) 0.172(13) Uani 0.655(15) 1 d D . P B 1
C26 C 0.4452(11) 0.6752(10) 0.5578(8) 0.091(8) Uani 0.655(15) 1 d D . P B 1
S1' S 0.5089(11) 0.5647(9) 0.5620(9) 0.054(3) Uani 0.345(15) 1 d D . P B 2
O11' O 0.532(3) 0.523(3) 0.4933(15) 0.075(17) Uani 0.345(15) 1 d D . P B 2
O12' O 0.4025(15) 0.571(3) 0.579(2) 0.21(4) Uani 0.345(15) 1 d D . P B 2
O13' O 0.572(2) 0.533(2) 0.6192(13) 0.107(18) Uani 0.345(15) 1 d D . P B 2
F11' F 0.512(4) 0.7524(19) 0.6052(16) 0.15(3) Uani 0.345(15) 1 d D . P B 2
F12' F 0.646(2) 0.706(3) 0.551(2) 0.19(3) Uani 0.345(15) 1 d D . P B 2
F13' F 0.511(3) 0.7343(18) 0.4922(14) 0.094(10) Uani 0.345(15) 1 d D U P B 2
C26' C 0.545(2) 0.6952(13) 0.5524(13) 0.099(14) Uani 0.345(15) 1 d D U P B 2

loop_
_atom_site_aniso_label
_atom_site_aniso_U_11
_atom_site_aniso_U_22
_atom_site_aniso_U_33
_atom_site_aniso_U_23
_atom_site_aniso_U_13
_atom_site_aniso_U_12
U 0.03328(12) 0.03708(12) 0.03070(13) -0.00157(7) -0.00243(14) -0.00217(15)
Na 0.0481(15) 0.0476(16) 0.0487(17) 0.0047(14) -0.0090(13) -0.0016(14)
O1 0.036(3) 0.056(4) 0.036(3) 0.001(3) -0.007(2) 0.001(2)
O6 0.046(3) 0.055(4) 0.075(5) 0.013(3) -0.014(3) 0.002(3)
O5 0.066(5) 0.069(4) 0.094(5) 0.043(4) -0.020(4) -0.011(3)
O4 0.066(4) 0.069(5) 0.079(5) 0.024(4) -0.013(4) -0.011(4)
O3 0.044(3) 0.069(4) 0.058(4) 0.015(4) -0.002(3) -0.005(3)
O2 0.034(3) 0.052(3) 0.044(3) 0.003(3) -0.001(2) -0.003(3)
O7 0.061(4) 0.045(2) 0.037(2) 0.002(2) -0.012(3) -0.010(3)
O8 0.040(2) 0.062(3) 0.045(2) -0.009(2) -0.004(3) -0.003(4)
N1 0.043(4) 0.049(4) 0.046(4) -0.006(4) 0.010(3) 0.000(3)
N3 0.047(5) 0.042(3) 0.060(4) -0.003(3) -0.003(3) -0.005(3)
N2 0.042(3) 0.044(4) 0.053(5) 0.000(4) -0.008(3) -0.003(3)
C1 0.036(4) 0.042(5) 0.062(6) -0.009(4) 0.009(4) -0.002(3)
C2 0.031(4) 0.053(5) 0.050(5) -0.012(4) 0.002(3) 0.005(4)
C3 0.035(4) 0.064(5) 0.063(6) -0.016(5) -0.005(4) 0.003(4)
C4 0.041(5) 0.082(7) 0.064(6) -0.010(6) -0.014(4) 0.004(5)
C5 0.053(5) 0.070(6) 0.042(4) 0.002(4) -0.009(4) 0.013(5)
C7 0.034(4) 0.046(4) 0.039(4) -0.008(3) 0.000(3) 0.006(3)
C6 0.040(4) 0.057(5) 0.042(4) 0.001(4) -0.001(3) 0.006(4)
C8 0.060(10) 0.069(11) 0.061(14) 0.028(10) -0.009(8) -0.005(8)
C9 0.068(7) 0.066(7) 0.070(7) 0.016(6) -0.011(5) 0.002(5)
C9' 0.068(7) 0.066(7) 0.070(7) 0.016(6) -0.011(5) 0.002(5)
C10 0.069(6) 0.062(6) 0.084(8) 0.019(7) -0.001(6) -0.005(6)
C11 0.073(7) 0.073(7) 0.102(10) 0.013(7) -0.010(7) -0.018(6)
C12 0.065(6) 0.070(6) 0.086(8) 0.036(6) 0.003(6) -0.014(5)
C13 0.067(6) 0.082(7) 0.058(6) 0.035(6) -0.001(5) -0.001(6)
C14 0.036(4) 0.055(5) 0.050(5) 0.009(4) -0.007(3) -0.009(3)
C15 0.045(5) 0.079(7) 0.053(5) 0.009(5) 0.005(4) -0.016(5)
C16 0.036(4) 0.074(6) 0.070(7) -0.013(5) 0.007(4) -0.009(4)
C17 0.037(4) 0.063(5) 0.067(6) -0.006(5) -0.001(4) -0.005(4)
C18 0.033(4) 0.052(5) 0.049(5) -0.004(5) -0.009(3) -0.008(4)
C19 0.035(4) 0.045(4) 0.039(4) -0.005(3) -0.002(3) -0.011(3)
C20 0.042(4) 0.045(5) 0.056(5) -0.006(4) -0.012(4) -0.001(3)
C21 0.059(6) 0.050(5) 0.067(7) 0.015(5) -0.020(5) -0.007(5)
C22 0.061(7) 0.069(7) 0.102(10) 0.016(7) 0.006(6) 0.008(6)
C25 0.111(12) 0.068(6) 0.052(5) 0.000(5) 0.009(6) -0.004(6)
C23 0.082(8) 0.053(6) 0.074(7) -0.009(6) 0.001(6) -0.017(6)
C24 0.052(5) 0.054(6) 0.068(6) 0.008(5) 0.011(5) -0.006(4)
S1 0.063(4) 0.058(3) 0.049(3) -0.010(2) 0.003(3) -0.004(3)
O11 0.12(2) 0.045(9) 0.049(8) -0.013(8) -0.002(10) -0.001(10)
O12 0.23(3) 0.044(6) 0.061(9) 0.005(5) 0.018(15) -0.004(14)
O13 0.070(9) 0.128(17) 0.141(17) -0.060(17) 0.023(11) -0.026(10)
F11 0.105(9) 0.063(9) 0.074(11) -0.021(8) 0.006(7) -0.001(7)
F12 0.25(3) 0.090(13) 0.072(10) -0.016(9) -0.051(15) 0.072(17)
F13 0.067(9) 0.15(2) 0.29(3) -0.13(2) -0.021(14) 0.015(10)
C26 0.135(19) 0.066(11) 0.072(13) -0.029(10) -0.038(13) 0.052(13)
S1' 0.060(8) 0.034(4) 0.068(6) -0.002(3) -0.011(8) -0.005(5)
O11' 0.14(4) 0.051(19) 0.036(14) 0.005(12) -0.024(18) 0.01(2)
O12' 0.09(3) 0.24(7) 0.30(9) -0.21(7) 0.01(4) -0.03(4)
O13' 0.17(4) 0.13(3) 0.020(11) -0.017(14) -0.028(18) 0.07(3)
F11' 0.35(8) 0.041(12) 0.051(15) 0.002(11) 0.02(4) -0.02(4)
F12' 0.23(5) 0.18(4) 0.17(4) -0.06(4) 0.09(4) -0.12(4)
F13' 0.17(3) 0.045(9) 0.070(13) 0.002(8) -0.004(17) -0.002(16)
C26' 0.115(18) 0.096(18) 0.087(18) 0.000(13) 0.002(13) 0.007(13)

loop_
_atom_type_symbol
_atom_type_description
_atom_type_scat_dispersion_real
_atom_type_scat_dispersion_imag
_atom_type_scat_source
C C 0.0181 0.0091 'International Tables Vol C Tables 4.2.6.8 and 6.1.1.4'
H H 0.0000 0.0000 'International Tables Vol C Tables 4.2.6.8 and 6.1.1.4'
F F 0.0727 0.0534 'International Tables Vol C Tables 4.2.6.8 and 6.1.1.4'
N N 0.0311 0.0180 'International Tables Vol C Tables 4.2.6.8 and 6.1.1.4'
Na Na 0.1353 0.1239 'International Tables Vol C Tables 4.2.6.8 and 6.1.1.4'
O O 0.0492 0.0322 'International Tables Vol C Tables 4.2.6.8 and 6.1.1.4'
S S 0.3331 0.5567 'International Tables Vol C Tables 4.2.6.8 and 6.1.1.4'
U U -4.3638 13.4090 'International Tables Vol C Tables 4.2.6.8 and 6.1.1.4'

loop_
_geom_angle_atom_site_label_1
_geom_angle_atom_site_label_2
_geom_angle_atom_site_label_3
_geom_angle
O1 U Na 44.17(17)
O1 U O2 82.5(3)
O1 U N1 72.4(3)
O1 U N3 138.2(2)
O1 U N2 154.7(2)
O2 U Na 40.37(18)
O2 U N1 153.4(3)
O2 U N3 138.9(2)
O2 U N2 72.1(3)
O7 U Na 80.91(18)
O7 U O1 89.2(3)
O7 U O2 92.1(3)
O7 U N1 96.2(3)
O7 U N3 85.0(2)
O7 U N2 92.2(3)
O8 U Na 103.25(19)
O8 U O1 94.2(3)
O8 U O2 90.7(3)
O8 U O7 175.8(2)
O8 U N1 82.6(3)
O8 U N3 90.9(2)
O8 U N2 85.7(3)
N1 U Na 116.4(2)
N1 U N3 67.2(3)
N1 U N2 132.4(3)
N3 U Na 165.70(17)
N2 U Na 111.2(2)
N2 U N3 67.1(3)
O1 Na U 37.29(14)
O1 Na O4 166.6(3)
O6 Na U 99.3(2)
O6 Na O1 64.1(2)
O6 Na O4 122.4(3)
O6 Na O3 97.6(3)
O5 Na U 165.1(2)
O5 Na O1 127.9(3)
O5 Na O6 66.9(3)
O5 Na O4 63.3(3)
O5 Na O3 96.0(3)
O5 Na O2 156.5(3)
O4 Na U 131.5(2)
O3 Na U 91.3(2)
O3 Na O1 107.0(3)
O3 Na O4 61.9(3)
O2 Na U 36.99(15)
O2 Na O1 72.60(19)
O2 Na O6 125.0(3)
O2 Na O4 95.1(3)
O2 Na O3 64.0(2)
O11 Na U 87.6(6)
O11 Na O1 88.2(7)
O11 Na O6 109.3(7)
O11 Na O5 91.7(6)
O11 Na O4 99.5(7)
O11 Na O3 152.9(7)
O11 Na O2 101.3(6)
O11' Na U 92.7(11)
O11' Na O1 93.4(11)
O11' Na O6 110.2(12)
O11' Na O5 87.2(11)
O11' Na O4 94.7(11)
O11' Na O3 150.8(12)
O11' Na O2 104.4(11)
U O1 Na 98.5(2)
C7 O1 U 133.5(6)
C7 O1 Na 117.4(6)
C6 O6 Na 121.1(5)
C6 O6 C8' 118.8(11)
C8 O6 Na 120.7(9)
C8 O6 C6 118.2(10)
C8' O6 Na 105.3(11)
C9 O5 Na 119.1(7)
C9 O5 C10 112.5(8)
C9' O5 Na 119.1(7)
C9' O5 C10 112.5(8)
C10 O5 Na 127.6(7)
C11 O4 Na 103.4(7)
C11 O4 C12 116.3(10)
C12 O4 Na 113.5(7)
C13 O3 Na 108.7(7)
C14 O3 Na 117.0(6)
C14 O3 C13 116.9(8)
U O2 Na 102.6(2)
C19 O2 U 128.6(6)
C19 O2 Na 120.1(6)
C1 N1 U 125.6(7)
C1 N1 C24 116.1(8)
C24 N1 U 117.2(6)
C22 N3 U 111.4(7)
C22 N3 C25 108.0(10)
C22 N3 C23 113.0(9)
C25 N3 U 111.7(6)
C23 N3 U 108.2(7)
C23 N3 C25 104.4(9)
C20 N2 U 127.3(7)
C20 N2 C21 116.3(9)
C21 N2 U 116.2(6)
N1 C1 H1 116.5
N1 C1 C2 127.0(8)
C2 C1 H1 116.5
C3 C2 C1 116.2(9)
C7 C2 C1 123.9(8)
C7 C2 C3 119.8(10)
C2 C3 H3 119.8
C4 C3 C2 120.3(9)
C4 C3 H3 119.8
C3 C4 H4 119.8
C5 C4 C3 120.4(9)
C5 C4 H4 119.8
C4 C5 H5 119.9
C4 C5 C6 120.3(10)
C6 C5 H5 119.9
O1 C7 C2 122.3(9)
O1 C7 C6 119.9(8)
C2 C7 C6 117.7(8)
O6 C6 C5 123.0(9)
O6 C6 C7 116.0(7)
C5 C6 C7 121.1(9)
O6 C8 H8A 109.5
O6 C8 H8B 109.5
O6 C8 C9 110.9(13)
H8A C8 H8B 108.0
C9 C8 H8A 109.5
C9 C8 H8B 109.5
O5 C9 C8 113.1(12)
O5 C9 H9A 109.0
O5 C9 H9B 109.0
C8 C9 H9A 109.0
C8 C9 H9B 109.0
H9A C9 H9B 107.8
O6 C8' H8'A 107.7
O6 C8' H8'B 111.0
O6 C8' C9' 114.4(18)
H8'A C8' H8'B 108.0
C9' C8' H8'A 105.9
C9' C8' H8'B 109.4
O5 C9' C8' 108.9(13)
O5 C9' H9'A 109.9
O5 C9' H9'B 109.9
C8' C9' H9'A 109.9
C8' C9' H9'B 109.9
H9'A C9' H9'B 108.3
O5 C10 H10A 110.4
O5 C10 H10B 110.4
O5 C10 C11 106.8(10)
H10A C10 H10B 108.6
C11 C10 H10A 110.4
C11 C10 H10B 110.4
O4 C11 C10 113.0(12)
O4 C11 H11A 109.0
O4 C11 H11B 109.0
C10 C11 H11A 109.0
C10 C11 H11B 109.0
H11A C11 H11B 107.8
O4 C12 H12A 109.5
O4 C12 H12B 109.5
O4 C12 C13 110.9(9)
H12A C12 H12B 108.1
C13 C12 H12A 109.5
C13 C12 H12B 109.5
O3 C13 C12 109.8(9)
O3 C13 H13A 109.7
O3 C13 H13B 109.7
C12 C13 H13A 109.7
C12 C13 H13B 109.7
H13A C13 H13B 108.2
O3 C14 C15 124.8(9)
O3 C14 C19 114.5(8)
C15 C14 C19 120.6(9)
C14 C15 H15 119.9
C14 C15 C16 120.2(9)
C16 C15 H15 119.9
C15 C16 H16 119.8
C17 C16 C15 120.4(9)
C17 C16 H16 119.8
C16 C17 H17 119.9
C16 C17 C18 120.2(10)
C18 C17 H17 119.9
C17 C18 C19 120.1(9)
C17 C18 C20 116.5(9)
C19 C18 C20 123.3(8)
O2 C19 C14 119.3(9)
O2 C19 C18 122.2(8)
C14 C19 C18 118.5(8)
N2 C20 C18 126.1(9)
N2 C20 H20 116.9
C18 C20 H20 116.9
N2 C21 H21A 110.0
N2 C21 H21B 110.0
N2 C21 C22 108.3(9)
H21A C21 H21B 108.4
C22 C21 H21A 110.0
C22 C21 H21B 110.0
N3 C22 C21 114.1(11)
N3 C22 H22A 108.7
N3 C22 H22B 108.7
C21 C22 H22A 108.7
C21 C22 H22B 108.7
H22A C22 H22B 107.6
N3 C25 H25A 109.5
N3 C25 H25B 109.5
N3 C25 H25C 109.5
H25A C25 H25B 109.5
H25A C25 H25C 109.5
H25B C25 H25C 109.5
N3 C23 H23A 109.4
N3 C23 H23B 109.4
H23A C23 H23B 108.0
C24 C23 N3 111.1(9)
C24 C23 H23A 109.4
C24 C23 H23B 109.4
N1 C24 C23 109.3(9)
N1 C24 H24A 109.8
N1 C24 H24B 109.8
C23 C24 H24A 109.8
C23 C24 H24B 109.8
H24A C24 H24B 108.3
O11 S1 C26 105.0(11)
O12 S1 O11 114.3(13)
O12 S1 O13 114.0(13)
O12 S1 C26 102.2(11)
O13 S1 O11 114.7(13)
O13 S1 C26 104.7(10)
S1 O11 Na 153.2(18)
F11 C26 S1 110.7(11)
F11 C26 F13 107.5(14)
F12 C26 S1 115.4(11)
F12 C26 F11 107.1(13)
F12 C26 F13 104.5(16)
F13 C26 S1 111.2(11)
O11' S1' C26' 103.4(15)
O12' S1' O11' 115.0(17)
O12' S1' C26' 102.6(15)
O13' S1' O11' 116.0(18)
O13' S1' O12' 115.0(18)
O13' S1' C26' 102.1(14)
S1' O11' Na 172(3)
F11' C26' S1' 113.4(15)
F12' C26' S1' 111.4(16)
F12' C26' F11' 106.6(19)
F13' C26' S1' 112.1(15)
F13' C26' F11' 107.1(17)
F13' C26' F12' 105.7(19)

loop_
_geom_bond_atom_site_label_1
_geom_bond_atom_site_label_2
_geom_bond_distance
U Na 3.668(3)
U O1 2.247(6)
U O2 2.262(6)
U O7 1.782(5)
U O8 1.780(5)
U N1 2.538(8)
U N3 2.623(7)
U N2 2.555(8)
Na O1 2.584(7)
Na O6 2.466(7)
Na O5 2.406(8)
Na O4 2.775(8)
Na O3 2.526(8)
Na O2 2.435(8)
Na O11 2.395(17)
Na O11' 2.23(2)
O1 C7 1.317(10)
O6 C6 1.383(12)
O6 C8 1.351(19)
O6 C8' 1.40(2)
O5 C9 1.399(15)
O5 C9' 1.399(15)
O5 C10 1.408(14)
O4 C11 1.404(18)
O4 C12 1.431(17)
O3 C13 1.447(13)
O3 C14 1.367(12)
O2 C19 1.330(11)
N1 C1 1.286(14)
N1 C24 1.479(14)
N3 C22 1.401(14)
N3 C25 1.547(14)
N3 C23 1.497(14)
N2 C20 1.278(13)
N2 C21 1.473(13)
C1 H1 0.9500
C1 C2 1.452(15)
C2 C3 1.410(13)
C2 C7 1.406(13)
C3 H3 0.9500
C3 C4 1.394(17)
C4 H4 0.9500
C4 C5 1.360(16)
C5 H5 0.9500
C5 C6 1.395(12)
C7 C6 1.419(13)
C8 H8A 0.9900
C8 H8B 0.9900
C8 C9 1.55(2)
C9 H9A 0.9900
C9 H9B 0.9900
C8' H8'A 0.9600
C8' H8'B 0.9601
C8' C9' 1.44(3)
C9' H9'A 0.9900
C9' H9'B 0.9900
C10 H10A 0.9900
C10 H10B 0.9900
C10 C11 1.523(19)
C11 H11A 0.9900
C11 H11B 0.9900
C12 H12A 0.9900
C12 H12B 0.9900
C12 C13 1.489(19)
C13 H13A 0.9900
C13 H13B 0.9900
C14 C15 1.385(14)
C14 C19 1.406(13)
C15 H15 0.9500
C15 C16 1.396(17)
C16 H16 0.9500
C16 C17 1.372(17)
C17 H17 0.9500
C17 C18 1.402(13)
C18 C19 1.413(14)
C18 C20 1.443(15)
C20 H20 0.9500
C21 H21A 0.9900
C21 H21B 0.9900
C21 C22 1.538(17)
C22 H22A 0.9900
C22 H22B 0.9900
C25 H25A 0.9800
C25 H25B 0.9800
C25 H25C 0.9800
C23 H23A 0.9900
C23 H23B 0.9900
C23 C24 1.490(18)
C24 H24A 0.9900
C24 H24B 0.9900
S1 O11 1.421(10)
S1 O12 1.406(11)
S1 O13 1.419(11)
S1 C26 1.794(11)
F11 C26 1.309(11)
F12 C26 1.292(12)
F13 C26 1.323(12)
S1' O11' 1.415(13)
S1' O12' 1.413(13)
S1' O13' 1.400(13)
S1' C26' 1.803(13)
F11' C26' 1.308(13)
F12' C26' 1.307(13)
F13' C26' 1.305(13)

loop_
_geom_hbond_atom_site_label_D
_geom_hbond_atom_site_label_H
_geom_hbond_atom_site_label_A
_geom_hbond_distance_DH
_geom_hbond_distance_HA
_geom_hbond_distance_DA
_geom_hbond_angle_DHA
_geom_hbond_site_symmetry_A
C8 H8B O8 0.99 2.48 3.30(2) 140.1 3_655
C9' H9'A O8 0.99 2.51 3.414(15) 151.7 3_655
C11 H11B F12' 0.99 2.56 3.55(5) 173.9 .
C13 H13A O8 0.99 2.58 3.500(13) 154.8 3_655
C15 H15 O13 0.95 2.70 3.59(2) 155.5 2_664
C15 H15 O13' 0.95 2.66 3.54(3) 152.8 2_664
C20 H20 O12' 0.95 2.39 3.19(3) 141.8 4_556
C21 H21B F13 0.99 2.61 3.55(2) 158.0 4_556
C22 H22B F11' 0.99 2.54 3.47(3) 155.5 1_545
C24 H24A S1 0.99 2.95 3.938(14) 178.4 4_456
C24 H24A O13 0.99 2.53 3.43(2) 150.8 4_456

loop_
_geom_torsion_atom_site_label_1
_geom_torsion_atom_site_label_2
_geom_torsion_atom_site_label_3
_geom_torsion_atom_site_label_4
_geom_torsion
U O1 C7 C2 39.3(11)
U O1 C7 C6 -144.2(7)
U O2 C19 C14 129.2(7)
U O2 C19 C18 -53.9(10)
U N1 C1 C2 -11.9(14)
U N1 C24 C23 -33.3(11)
U N3 C22 C21 45.2(14)
U N3 C23 C24 -52.5(11)
U N2 C20 C18 -1.2(14)
U N2 C21 C22 36.5(12)
Na O1 C7 C2 175.7(6)
Na O1 C7 C6 -7.8(10)
Na O6 C6 C5 -168.1(7)
Na O6 C6 C7 11.6(11)
Na O6 C8 C9 -25(2)
Na O6 C8' C9' 57(2)
Na O5 C9 C8 -29.1(15)
Na O5 C9' C8' 11.4(18)
Na O5 C10 C11 -18.0(17)
Na O4 C11 C10 -55.2(13)
Na O4 C12 C13 8.5(11)
Na O3 C13 C12 69.0(10)
Na O3 C14 C15 -160.9(8)
Na O3 C14 C19 21.7(9)
Na O2 C19 C14 -12.7(10)
Na O2 C19 C18 164.2(6)
O1 C7 C6 O6 -2.0(12)
O1 C7 C6 C5 177.8(8)
O6 C8 C9 O5 34(2)
O6 C8' C9' O5 -47(2)
O5 C10 C11 O4 51.9(16)
O4 C12 C13 O3 -49.4(13)
O3 C14 C15 C16 -178.0(9)
O3 C14 C19 O2 -6.6(11)
O3 C14 C19 C18 176.4(8)
N1 C1 C2 C3 171.1(9)
N1 C1 C2 C7 -11.8(15)
N3 C23 C24 N1 57.8(13)
N2 C21 C22 N3 -55.3(15)
C1 N1 C24 C23 135.2(10)
C1 C2 C3 C4 -179.7(9)
C1 C2 C7 O1 1.6(13)
C1 C2 C7 C6 -175.0(8)
C2 C3 C4 C5 -5.0(16)
C2 C7 C6 O6 174.7(8)
C2 C7 C6 C5 -5.6(13)
C3 C2 C7 O1 178.6(8)
C3 C2 C7 C6 2.1(12)
C3 C4 C5 C6 1.5(16)
C4 C5 C6 O6 -176.4(10)
C4 C5 C6 C7 3.9(15)
C7 C2 C3 C4 3.1(14)
C6 O6 C8 C9 155.9(11)
C6 O6 C8' C9' -163.2(14)
C8 O6 C6 C5 11.2(18)
C8 O6 C6 C7 -169.0(13)
C9 O5 C10 C11 172.4(12)
C8' O6 C6 C5 58.8(18)
C8' O6 C6 C7 -121.4(16)
C9' O5 C10 C11 172.4(12)
C10 O5 C9 C8 141.5(14)
C10 O5 C9' C8' -178.0(16)
C11 O4 C12 C13 -111.2(11)
C12 O4 C11 C10 69.8(14)
C13 O3 C14 C15 -29.6(14)
C13 O3 C14 C19 153.0(9)
C14 O3 C13 C12 -66.0(14)
C14 C15 C16 C17 0.8(16)
C15 C14 C19 O2 175.9(9)
C15 C14 C19 C18 -1.2(13)
C15 C16 C17 C18 1.1(15)
C16 C17 C18 C19 -3.0(13)
C16 C17 C18 C20 173.7(9)
C17 C18 C19 O2 -173.9(8)
C17 C18 C19 C14 3.0(12)
C17 C18 C20 N2 -160.4(9)
C19 C14 C15 C16 -0.7(15)
C19 C18 C20 N2 16.2(14)
C20 N2 C21 C22 -139.0(11)
C20 C18 C19 O2 9.6(13)
C20 C18 C19 C14 -173.5(8)
C21 N2 C20 C18 173.7(9)
C22 N3 C23 C24 -176.3(11)
C25 N3 C22 C21 -77.8(13)
C25 N3 C23 C24 66.6(12)
C23 N3 C22 C21 167.3(11)
C24 N1 C1 C2 -179.4(9)
O11 S1 C26 F11 -176.8(17)
O11 S1 C26 F12 -55.0(18)
O11 S1 C26 F13 63.8(17)
O12 S1 O11 Na -160(3)
O12 S1 C26 F11 63.5(16)
O12 S1 C26 F12 -174.7(16)
O12 S1 C26 F13 -55.8(17)
O13 S1 O11 Na -26(4)
O13 S1 C26 F11 -55.6(16)
O13 S1 C26 F12 66.2(16)
O13 S1 C26 F13 -175.0(15)
C26 S1 O11 Na 89(3)
O11' S1' C26' F11' 167(3)
O11' S1' C26' F12' -72(3)
O11' S1' C26' F13' 46(3)
O12' S1' C26' F11' 47(3)
O12' S1' C26' F12' 168(3)
O12' S1' C26' F13' -74(3)
O13' S1' C26' F11' -72(3)
O13' S1' C26' F12' 48(2)
O13' S1' C26' F13' 167(2)

loop_
_twin_individual_id
_twin_individual_mass_fraction_refined
1 0.506(9)
2 0.494(9)
